data_4325826
loop_
_publ_author_name
'Zheng Wei'
'Jen-Hsien Yang'
'Volodimir D. Vreshch'
'Alexander V. Zabula'
'Alexander S. Filatov'
'Evgeny V. Dikarev'

_publ_contact_author_address
;
Department of Chemistry
University at Albany
1400 Washington ave
Albany NY 12222
USA
;
_publ_contact_author_email dikarev@albany.edu
_publ_contact_author_fax 518-442-3462
_publ_contact_author_name
;
Dikarev, Evgeny V. 
;
_publ_contact_author_phone 518-442-4401
_publ_section_title
;
 Homoleptic Tetranuclear Complexes of Divalent Tin and Lead Tetraolates
;
_journal_name_full 'Inorganic Chemistry'
_journal_page_first 7295
_journal_page_last 7300
_journal_paper_doi 10.1021/ic200890h
_journal_volume 50
_journal_year 2011
_chemical_formula_moiety 'C10 H4 F12 O8 Sn4'
_chemical_formula_sum 'C10 H4 F12 O8 Sn4'
_chemical_formula_weight 954.97
_chemical_name_systematic
; 
 Bis(1,1,1,5,5,5-hexafluoropentane-2,2,4,4-tetraolate)-tetratin(II)
;
_space_group_IT_number 88
_symmetry_cell_setting tetragonal
_symmetry_Int_Tables_number 88
_symmetry_space_group_name_Hall '-I 4ad'
_symmetry_space_group_name_H-M 'I 41/a :2'
_atom_sites_solution_hydrogens geom
_atom_sites_solution_primary direct
_atom_sites_solution_secondary difmap
_audit_creation_method SHELXL-97
_cell_angle_alpha 90.00
_cell_angle_beta 90.00
_cell_angle_gamma 90.00
_cell_formula_units_Z 4
_cell_length_a 14.7107(14)
_cell_length_b 14.7107(14)
_cell_length_c 9.6386(17)
_cell_measurement_reflns_used 7363
_cell_measurement_temperature 173(2)
_cell_measurement_theta_max 28.22
_cell_measurement_theta_min 2.52
_cell_volume 2085.8(5)
_computing_cell_refinement 'SAINT Ver. 6.22  (Bruker-AXS, 2003)'
_computing_data_collection 'SMART Ver. 5.622 (Bruker-AXS, 2003)'
_computing_data_reduction 'SAINT Ver. 6.22'
_computing_molecular_graphics 'SHELXTL Ver. 6.14'
_computing_publication_material 'SHELXTL Ver. 6.14'
_computing_structure_refinement 'SHELXTL Ver. 6.14'
_computing_structure_solution 'SHELXTL Ver. 6.14 (Bruker-AXS, 2003)'
_diffrn_ambient_temperature 173(2)
_diffrn_measured_fraction_theta_full 1.000
_diffrn_measured_fraction_theta_max 0.965
_diffrn_measurement_device_type 'Bruker SMART APEX CCD area-detector'
_diffrn_measurement_method '0.30\% \w scans'
_diffrn_radiation_monochromator graphite
_diffrn_radiation_source 'fine-focus sealed tube'
_diffrn_radiation_type Mo-K\a
_diffrn_radiation_wavelength 0.71073
_diffrn_reflns_av_R_equivalents 0.0327
_diffrn_reflns_av_sigmaI/netI 0.0181
_diffrn_reflns_limit_h_max 18
_diffrn_reflns_limit_h_min -18
_diffrn_reflns_limit_k_max 19
_diffrn_reflns_limit_k_min -19
_diffrn_reflns_limit_l_max 12
_diffrn_reflns_limit_l_min -12
_diffrn_reflns_number 8543
_diffrn_reflns_theta_full 25.00
_diffrn_reflns_theta_max 28.22
_diffrn_reflns_theta_min 2.53
_diffrn_standards_number 0
_exptl_absorpt_coefficient_mu 4.878
_exptl_absorpt_correction_T_max 0.5484
_exptl_absorpt_correction_T_min 0.3526
_exptl_absorpt_correction_type multi-scan
_exptl_absorpt_process_details
;
SADABS  (Bruker-AXS, 2003)
;
_exptl_crystal_colour colorless
_exptl_crystal_density_diffrn 3.041
_exptl_crystal_description block
_exptl_crystal_F_000 1744
_exptl_crystal_size_max 0.27
_exptl_crystal_size_mid 0.25
_exptl_crystal_size_min 0.14
_refine_diff_density_max 0.488
_refine_diff_density_min -0.426
_refine_diff_density_rms 0.100
_refine_ls_extinction_method none
_refine_ls_goodness_of_fit_ref 1.046
_refine_ls_hydrogen_treatment noref
_refine_ls_matrix_type full
_refine_ls_number_parameters 78
_refine_ls_number_reflns 1256
_refine_ls_number_restraints 0
_refine_ls_restrained_S_all 1.046
_refine_ls_R_factor_all 0.0197
_refine_ls_R_factor_gt 0.0187
_refine_ls_shift/su_max 0.002
_refine_ls_shift/su_mean 0.000
_refine_ls_structure_factor_coef Fsqd
_refine_ls_weighting_details 'calc w=1/[\s^2^(Fo^2^)+(0.0308P)^2^+2.9368P] where P=(Fo^2^+2Fc^2^)/3'
_refine_ls_weighting_scheme calc
_refine_ls_wR_factor_gt 0.0510
_refine_ls_wR_factor_ref 0.0520
_reflns_number_gt 1216
_reflns_number_total 1256
_reflns_threshold_expression I>2\s(I)
_cod_data_source_file ic200890h_si_001_2.cif
_cod_data_source_block Sn4(hfpt)2_(1)
_cod_original_sg_symbol_H-M 'I 41/a '
_cod_database_code 4325826

loop_
_symmetry_equiv_pos_as_xyz
'x, y, z'
'-x+1/2, -y, z+1/2'
'-y+3/4, x+1/4, z+1/4'
'y+3/4, -x+3/4, z+3/4'
'x+1/2, y+1/2, z+1/2'
'-x+1, -y+1/2, z+1'
'-y+5/4, x+3/4, z+3/4'
'y+5/4, -x+5/4, z+5/4'
'-x, -y, -z'
'x-1/2, y, -z-1/2'
'y-3/4, -x-1/4, -z-1/4'
'-y-3/4, x-3/4, -z-3/4'
'-x+1/2, -y+1/2, -z+1/2'
'x, y+1/2, -z'
'y-1/4, -x+1/4, -z+1/4'
'-y-1/4, x-1/4, -z-1/4'

loop_
_atom_site_label
_atom_site_type_symbol
_atom_site_fract_x
_atom_site_fract_y
_atom_site_fract_z
_atom_site_U_iso_or_equiv
_atom_site_adp_type
_atom_site_occupancy
_atom_site_symmetry_multiplicity
_atom_site_calc_flag
_atom_site_refinement_flags
Sn1 Sn 0.356898(11) 0.839768(11) 1.062073(16) 0.02280(9) Uani 1 1 d .
O1 O 0.40200(11) 0.70355(11) 1.01423(16) 0.0238(3) Uani 1 1 d .
O2 O 0.47686(12) 0.88586(11) 0.96090(17) 0.0257(3) Uani 1 1 d .
C1 C 0.5000 0.7500 0.8198(3) 0.0248(7) Uani 1 2 d S
H1A H 0.5480 0.7247 0.7591 0.030 Uiso 0.50 1 calc PR
H1B H 0.4520 0.7753 0.7591 0.030 Uiso 0.50 1 calc PR
C2 C 0.54097(16) 0.82778(15) 0.9057(2) 0.0228(4) Uani 1 1 d .
C3 C 0.60304(18) 0.88461(16) 0.8095(3) 0.0265(5) Uani 1 1 d .
F1 F 0.55658(13) 0.92012(12) 0.70266(17) 0.0395(4) Uani 1 1 d .
F2 F 0.67117(11) 0.83532(11) 0.75615(16) 0.0365(4) Uani 1 1 d .
F3 F 0.64132(11) 0.95469(10) 0.87758(16) 0.0362(4) Uani 1 1 d .

loop_
_atom_site_aniso_label
_atom_site_aniso_U_11
_atom_site_aniso_U_22
_atom_site_aniso_U_33
_atom_site_aniso_U_23
_atom_site_aniso_U_13
_atom_site_aniso_U_12
Sn1 0.02208(11) 0.02161(11) 0.02472(13) 0.00007(5) -0.00317(5) 0.00119(5)
O1 0.0305(9) 0.0201(8) 0.0209(8) -0.0002(6) 0.0031(6) -0.0013(6)
O2 0.0293(9) 0.0204(8) 0.0274(8) 0.0000(6) 0.0040(7) 0.0018(7)
C1 0.0322(17) 0.0209(15) 0.0213(16) 0.000 0.000 -0.0038(13)
C2 0.0287(11) 0.0199(10) 0.0198(10) 0.0010(8) 0.0007(9) -0.0022(9)
C3 0.0334(13) 0.0228(11) 0.0232(12) 0.0013(8) 0.0003(9) -0.0040(9)
F1 0.0499(10) 0.0373(9) 0.0314(8) 0.0145(6) -0.0046(7) -0.0084(8)
F2 0.0368(8) 0.0357(8) 0.0372(9) -0.0018(6) 0.0122(7) -0.0044(7)
F3 0.0464(9) 0.0261(7) 0.0362(9) -0.0020(6) 0.0038(7) -0.0126(7)

loop_
_atom_type_symbol
_atom_type_description
_atom_type_scat_dispersion_real
_atom_type_scat_dispersion_imag
_atom_type_scat_source
C C 0.0033 0.0016 'International Tables Vol C Tables 4.2.6.8 and 6.1.1.4'
H H 0.0000 0.0000 'International Tables Vol C Tables 4.2.6.8 and 6.1.1.4'
O O 0.0106 0.0060 'International Tables Vol C Tables 4.2.6.8 and 6.1.1.4'
F F 0.0171 0.0103 'International Tables Vol C Tables 4.2.6.8 and 6.1.1.4'
Sn Sn -0.6537 1.4246 'International Tables Vol C Tables 4.2.6.8 and 6.1.1.4'

loop_
_geom_angle_atom_site_label_1
_geom_angle_atom_site_label_2
_geom_angle_atom_site_label_3
_geom_angle
_geom_angle_site_symmetry_1
_geom_angle_site_symmetry_3
O2 Sn1 O1 86.73(6) . .
O2 Sn1 O1 78.18(6) . 15_567
O1 Sn1 O1 90.86(8) . 15_567
O2 Sn1 O2 121.69(7) . 12_768
O1 Sn1 O2 66.28(6) . 12_768
O1 Sn1 O2 53.31(6) 15_567 12_768
C2 O1 Sn1 129.84(13) 6_564 .
C2 O1 Sn1 108.59(13) 6_564 12_768
Sn1 O1 Sn1 116.99(7) . 12_768
C2 O2 Sn1 123.13(14) . .
C2 C1 C2 114.7(3) . 6_564
C2 C1 H1A 108.6 . .
C2 C1 H1A 108.6 6_564 .
C2 C1 H1B 108.6 . .
C2 C1 H1B 108.6 6_564 .
H1A C1 H1B 107.6 . .
O2 C2 O1 108.74(18) . 6_564
O2 C2 C1 113.66(17) . .
O1 C2 C1 112.82(17) 6_564 .
O2 C2 C3 107.47(19) . .
O1 C2 C3 105.58(19) 6_564 .
C1 C2 C3 108.13(19) . .
F2 C3 F1 107.3(2) . .
F2 C3 F3 106.8(2) . .
F1 C3 F3 106.8(2) . .
F2 C3 C2 112.3(2) . .
F1 C3 C2 111.7(2) . .
F3 C3 C2 111.6(2) . .

loop_
_geom_bond_atom_site_label_1
_geom_bond_atom_site_label_2
_geom_bond_distance
_geom_bond_site_symmetry_2
Sn1 O2 2.1272(17) .
Sn1 O1 2.1606(16) .
Sn1 O1 2.1998(16) 15_567
Sn1 O2 2.7493(18) 12_768
O1 C2 1.418(3) 6_564
O1 Sn1 2.1998(16) 12_768
O2 C2 1.379(3) .
C1 C2 1.536(3) .
C1 C2 1.536(3) 6_564
C1 H1A 0.9900 .
C1 H1B 0.9900 .
C2 O1 1.418(3) 6_564
C2 C3 1.547(3) .
C3 F2 1.340(3) .
C3 F1 1.342(3) .
C3 F3 1.346(3) .
